data_5910050
loop_
_publ_author_name
'Wyckoff, R. W. G.'

_publ_section_title
;
Pages 40 & 46 from the second edition supplement of The Structure
of Crystals by Wyckoff R W G. published by Reinhold Publishing
Corporation, INC,Camden,N. J. in 1935 
;
_journal_name_full 'The second edition supplement of The Structure of Crystals'
_journal_page_first 40
_journal_page_last 46
_journal_year 1935
_chemical_formula_structural Ag3Hg4
_chemical_formula_sum 'Ag3 Hg4'
_chemical_name_systematic Ag3Hg4
_symmetry_cell_setting cubic
_symmetry_Int_Tables_number 229
_symmetry_space_group_name_H-M 'I m -3 m'
_audit_creation_date 2005-06-11
_audit_creation_method
;
Pages 40 & 46 from the second edition supplement of The Structure
of Crystals by Wyckoff R W G. published by Reinhold Publishing
Corporation, INC,Camden,N. J. in 1935 
;
_audit_update_record 'created by Girish Upreti, Portland State University'
_cell_length_a 10.09
_cell_length_b 10.09
_cell_length_c 10.09
_cell_angle_alpha 90
_cell_angle_beta 90
_cell_angle_gamma 90
_cell_volume 1027.244
_cell_formula_units_Z 4
_cod_database_code 5910050

loop_
_atom_site_fract_x
_atom_site_fract_y
_atom_site_fract_z
_atom_site_label
0.50000 0.00000 0.25000 Ag
0.19200 0.19200 0.19200 Hg
